data_7054765
loop_
_publ_author_name
'Lv, Yingdong'
'Zhou, Jiliang'
'Leng, Xuebing'
'Chen, Yaofeng'

_publ_section_title
;
 Substitution reaction of triphenylphosphine oxide with rare-earth metal
 phosphido methyl complexes
;
_journal_issue 10
_journal_name_full 'New J. Chem.'
_journal_page_first 7582
_journal_paper_doi 10.1039/C5NJ00335K
_journal_volume 39
_journal_year 2015
_chemical_formula_sum 'C40 H51 Lu N3 O P'
_chemical_formula_weight 795.78
_chemical_name_systematic
; 
 ? 
;
_space_group_IT_number 14
_symmetry_cell_setting monoclinic
_symmetry_space_group_name_Hall '-P 2yn'
_symmetry_space_group_name_H-M 'P 1 21/n 1'
_atom_sites_solution_hydrogens geom
_atom_sites_solution_primary direct
_atom_sites_solution_secondary difmap
_audit_creation_method SHELXL-97
_audit_update_record
;
2015-01-31 deposited with the CCDC.
2015-03-18 downloaded from the CCDC.
;
_cell_angle_alpha 90.00
_cell_angle_beta 97.618(2)
_cell_angle_gamma 90.00
_cell_formula_units_Z 4
_cell_length_a 9.5910(8)
_cell_length_b 23.0001(19)
_cell_length_c 17.0175(15)
_cell_measurement_reflns_used 5745
_cell_measurement_temperature 143(2)
_cell_measurement_theta_max 26.67
_cell_measurement_theta_min 2.41
_cell_volume 3720.8(5)
_computing_cell_refinement 'Bruker SAINT'
_computing_data_collection 'Bruker APEX2'
_computing_data_reduction 'Bruker SAINT'
_computing_molecular_graphics 'Bruker SHELXTL'
_computing_publication_material 'Bruker SHELXTL'
_computing_structure_refinement 'SHELXL-97 (Sheldrick, 2008)'
_computing_structure_solution 'SHELXS-97 (Sheldrick, 2008)'
_diffrn_ambient_temperature 143(2)
_diffrn_measured_fraction_theta_full 0.992
_diffrn_measured_fraction_theta_max 0.992
_diffrn_measurement_device_type 'Bruker APEX-II CCD'
_diffrn_measurement_method '\f and \w scans'
_diffrn_radiation_monochromator graphite
_diffrn_radiation_source 'fine-focus sealed tube'
_diffrn_radiation_type MoK\a
_diffrn_radiation_wavelength 0.71073
_diffrn_reflns_av_R_equivalents 0.0641
_diffrn_reflns_av_sigmaI/netI 0.0688
_diffrn_reflns_limit_h_max 11
_diffrn_reflns_limit_h_min -13
_diffrn_reflns_limit_k_max 28
_diffrn_reflns_limit_k_min -32
_diffrn_reflns_limit_l_max 23
_diffrn_reflns_limit_l_min -23
_diffrn_reflns_number 34993
_diffrn_reflns_theta_full 30.03
_diffrn_reflns_theta_max 30.03
_diffrn_reflns_theta_min 1.50
_exptl_absorpt_coefficient_mu 2.730
_exptl_absorpt_correction_T_max 0.8112
_exptl_absorpt_correction_T_min 0.6113
_exptl_absorpt_correction_type multi-scan
_exptl_absorpt_process_details sadabs
_exptl_crystal_colour yellow
_exptl_crystal_density_diffrn 1.421
_exptl_crystal_density_method 'not measured'
_exptl_crystal_description block
_exptl_crystal_F_000 1624
_exptl_crystal_size_max 0.20
_exptl_crystal_size_mid 0.15
_exptl_crystal_size_min 0.08
_refine_diff_density_max 1.911
_refine_diff_density_min -0.740
_refine_diff_density_rms 0.131
_refine_ls_extinction_method none
_refine_ls_goodness_of_fit_ref 0.984
_refine_ls_hydrogen_treatment constr
_refine_ls_matrix_type full
_refine_ls_number_parameters 423
_refine_ls_number_reflns 10798
_refine_ls_number_restraints 0
_refine_ls_restrained_S_all 0.984
_refine_ls_R_factor_all 0.0674
_refine_ls_R_factor_gt 0.0371
_refine_ls_shift/su_max 0.002
_refine_ls_shift/su_mean 0.000
_refine_ls_structure_factor_coef Fsqd
_refine_ls_weighting_details 'calc w=1/[\s^2^(Fo^2^)+(0.0307P)^2^+0.0000P] where P=(Fo^2^+2Fc^2^)/3'
_refine_ls_weighting_scheme calc
_refine_ls_wR_factor_gt 0.0693
_refine_ls_wR_factor_ref 0.0786
_reflns_number_gt 7776
_reflns_number_total 10798
_reflns_threshold_expression >2sigma(I)
_cod_data_source_file c5nj00335k2.cif
_cod_data_source_block mo_dm12315_0m
_cod_depositor_comments
;
The following automatic conversions were performed:

'_symmetry_cell_setting' value 'Monoclinic' changed to 'monoclinic'
according to
/usr/data/users/saulius/crontab/automatic-downloads/rss-feeds/RSC/lib/dictionaries/cif_core.dic
dictionary named 'cif_core.dic' version 2.4.2 from 2011-04-26.

Automatic conversion script
Id: cif_fix_values 3105 2015-03-04 15:46:00Z robertas 

 Adding full bibliography for 7054763--7054766.cif.
;
_cod_original_sg_symbol_H-M P2(1)/n
_cod_database_code 7054765

loop_
_symmetry_equiv_pos_as_xyz
'x, y, z'
'-x+1/2, y+1/2, -z+1/2'
'-x, -y, -z'
'x-1/2, -y-1/2, z-1/2'

loop_
_atom_site_label
_atom_site_type_symbol
_atom_site_fract_x
_atom_site_fract_y
_atom_site_fract_z
_atom_site_U_iso_or_equiv
_atom_site_adp_type
_atom_site_occupancy
_atom_site_symmetry_multiplicity
_atom_site_calc_flag
_atom_site_refinement_flags
Lu1 Lu 0.295309(16) 0.217893(6) 0.311990(8) 0.01764(4) Uani 1 1 d .
N1 N 0.2889(3) 0.13242(11) 0.38418(16) 0.0200(6) Uani 1 1 d .
N2 N 0.0768(3) 0.22546(12) 0.35290(17) 0.0220(6) Uani 1 1 d .
N3 N 0.1180(3) 0.24335(13) 0.19771(17) 0.0234(7) Uani 1 1 d .
O1 O 0.3343(3) 0.31524(10) 0.29653(13) 0.0226(5) Uani 1 1 d .
P1 P 0.42949(10) 0.32803(4) 0.37447(5) 0.01956(18) Uani 1 1 d .
C1 C 0.2873(5) 0.08968(17) 0.5179(2) 0.0327(9) Uani 1 1 d .
H1A H 0.3708 0.0690 0.5050 0.049 Uiso 1 1 calc R
H1B H 0.2102 0.0619 0.5196 0.049 Uiso 1 1 calc R
H1C H 0.3091 0.1086 0.5696 0.049 Uiso 1 1 calc R
C2 C 0.2440(4) 0.13515(14) 0.4551(2) 0.0225(8) Uani 1 1 d .
C3 C 0.1522(4) 0.17765(15) 0.4770(2) 0.0242(8) Uani 1 1 d .
H3 H 0.1507 0.1822 0.5323 0.029 Uiso 1 1 calc R
C4 C 0.0615(4) 0.21457(14) 0.4278(2) 0.0224(7) Uani 1 1 d .
C5 C -0.0596(4) 0.24037(17) 0.4650(2) 0.0307(9) Uani 1 1 d .
H5A H -0.0522 0.2829 0.4653 0.046 Uiso 1 1 calc R
H5B H -0.0561 0.2262 0.5195 0.046 Uiso 1 1 calc R
H5C H -0.1489 0.2287 0.4342 0.046 Uiso 1 1 calc R
C6 C -0.0395(4) 0.25358(16) 0.3019(2) 0.0266(8) Uani 1 1 d .
H6A H -0.0834 0.2835 0.3324 0.032 Uiso 1 1 calc R
H6B H -0.1121 0.2244 0.2830 0.032 Uiso 1 1 calc R
C7 C 0.0168(4) 0.28155(16) 0.2315(2) 0.0262(7) Uani 1 1 d .
H7A H -0.0627 0.2905 0.1900 0.031 Uiso 1 1 calc R
H7B H 0.0638 0.3186 0.2486 0.031 Uiso 1 1 calc R
C8 C 0.1732(5) 0.27509(18) 0.1328(2) 0.0336(9) Uani 1 1 d .
H8A H 0.2427 0.2509 0.1108 0.050 Uiso 1 1 calc R
H8B H 0.2178 0.3113 0.1535 0.050 Uiso 1 1 calc R
H8C H 0.0956 0.2841 0.0911 0.050 Uiso 1 1 calc R
C9 C 0.0484(5) 0.18988(17) 0.1653(2) 0.0315(9) Uani 1 1 d .
H9A H -0.0304 0.2000 0.1249 0.047 Uiso 1 1 calc R
H9B H 0.0132 0.1681 0.2080 0.047 Uiso 1 1 calc R
H9C H 0.1161 0.1659 0.1413 0.047 Uiso 1 1 calc R
C10 C 0.3432(4) 0.07695(14) 0.36257(19) 0.0191(7) Uani 1 1 d .
C11 C 0.2472(4) 0.03254(15) 0.3372(2) 0.0237(8) Uani 1 1 d .
C12 C 0.2989(4) -0.02189(15) 0.3198(2) 0.0276(8) Uani 1 1 d .
H12 H 0.2346 -0.0523 0.3032 0.033 Uiso 1 1 calc R
C13 C 0.4409(4) -0.03259(15) 0.3260(2) 0.0278(8) Uani 1 1 d .
H13 H 0.4742 -0.0703 0.3152 0.033 Uiso 1 1 calc R
C14 C 0.5348(4) 0.01175(15) 0.3481(2) 0.0242(8) Uani 1 1 d .
H14 H 0.6328 0.0045 0.3508 0.029 Uiso 1 1 calc R
C15 C 0.4890(4) 0.06711(15) 0.3666(2) 0.0222(7) Uani 1 1 d .
C16 C 0.5992(4) 0.11312(16) 0.3930(2) 0.0300(9) Uani 1 1 d .
H16 H 0.5502 0.1516 0.3915 0.036 Uiso 1 1 calc R
C17 C 0.6660(6) 0.1025(2) 0.4786(3) 0.0532(14) Uani 1 1 d .
H17A H 0.5939 0.1057 0.5141 0.080 Uiso 1 1 calc R
H17B H 0.7398 0.1314 0.4935 0.080 Uiso 1 1 calc R
H17C H 0.7072 0.0634 0.4830 0.080 Uiso 1 1 calc R
C18 C 0.7136(4) 0.11731(18) 0.3389(2) 0.0330(9) Uani 1 1 d .
H18A H 0.7698 0.0816 0.3433 0.050 Uiso 1 1 calc R
H18B H 0.7744 0.1507 0.3547 0.050 Uiso 1 1 calc R
H18C H 0.6699 0.1223 0.2839 0.050 Uiso 1 1 calc R
C19 C 0.0892(4) 0.04127(16) 0.3282(2) 0.0281(8) Uani 1 1 d .
H19 H 0.0705 0.0820 0.3444 0.034 Uiso 1 1 calc R
C20 C 0.0243(5) 0.03356(17) 0.2415(2) 0.0345(9) Uani 1 1 d .
H20A H 0.0742 0.0583 0.2075 0.052 Uiso 1 1 calc R
H20B H -0.0752 0.0446 0.2356 0.052 Uiso 1 1 calc R
H20C H 0.0326 -0.0072 0.2259 0.052 Uiso 1 1 calc R
C21 C 0.0194(5) -0.0003(2) 0.3819(3) 0.0399(10) Uani 1 1 d .
H21A H 0.0409 -0.0406 0.3690 0.060 Uiso 1 1 calc R
H21B H -0.0827 0.0056 0.3735 0.060 Uiso 1 1 calc R
H21C H 0.0555 0.0076 0.4375 0.060 Uiso 1 1 calc R
C22 C 0.4236(4) 0.17897(16) 0.2128(2) 0.0250(8) Uani 1 1 d .
C23 C 0.4212(4) 0.12639(17) 0.1710(2) 0.0305(9) Uani 1 1 d .
H23 H 0.3517 0.0985 0.1796 0.037 Uiso 1 1 calc R
C24 C 0.5140(5) 0.11265(17) 0.1180(2) 0.0351(10) Uani 1 1 d .
H24 H 0.5057 0.0766 0.0906 0.042 Uiso 1 1 calc R
C25 C 0.6191(5) 0.15154(18) 0.1047(2) 0.0349(9) Uani 1 1 d .
H25 H 0.6843 0.1422 0.0692 0.042 Uiso 1 1 calc R
C26 C 0.6269(5) 0.20394(17) 0.1442(2) 0.0334(9) Uani 1 1 d .
H26 H 0.6975 0.2313 0.1354 0.040 Uiso 1 1 calc R
C27 C 0.5324(4) 0.21708(17) 0.1965(2) 0.0300(8) Uani 1 1 d .
H27 H 0.5410 0.2536 0.2229 0.036 Uiso 1 1 calc R
C28 C 0.4491(4) 0.26487(14) 0.4288(2) 0.0247(8) Uani 1 1 d .
H28A H 0.4061 0.2659 0.4785 0.030 Uiso 1 1 calc R
H28B H 0.5467 0.2499 0.4380 0.030 Uiso 1 1 calc R
C29 C 0.5956(4) 0.35619(14) 0.3517(2) 0.0221(7) Uani 1 1 d .
C30 C 0.7114(4) 0.36350(16) 0.4101(2) 0.0273(8) Uani 1 1 d .
H30 H 0.7065 0.3501 0.4625 0.033 Uiso 1 1 calc R
C31 C 0.8318(4) 0.38982(17) 0.3926(2) 0.0319(9) Uani 1 1 d .
H31 H 0.9099 0.3943 0.4327 0.038 Uiso 1 1 calc R
C32 C 0.8400(4) 0.40972(17) 0.3171(3) 0.0334(9) Uani 1 1 d .
H32 H 0.9226 0.4290 0.3057 0.040 Uiso 1 1 calc R
C33 C 0.7286(5) 0.40175(17) 0.2578(3) 0.0351(10) Uani 1 1 d .
H33 H 0.7356 0.4145 0.2054 0.042 Uiso 1 1 calc R
C34 C 0.6068(4) 0.37511(15) 0.2747(2) 0.0261(8) Uani 1 1 d .
H34 H 0.5303 0.3697 0.2339 0.031 Uiso 1 1 calc R
C35 C 0.3526(4) 0.38893(14) 0.4202(2) 0.0226(7) Uani 1 1 d .
C36 C 0.4093(5) 0.41057(16) 0.4935(2) 0.0305(9) Uani 1 1 d .
H36 H 0.4872 0.3915 0.5229 0.037 Uiso 1 1 calc R
C37 C 0.3530(5) 0.46011(18) 0.5243(2) 0.0375(10) Uani 1 1 d .
H37 H 0.3929 0.4748 0.5744 0.045 Uiso 1 1 calc R
C38 C 0.2408(5) 0.48754(19) 0.4826(3) 0.0421(11) Uani 1 1 d .
H38 H 0.2018 0.5209 0.5043 0.051 Uiso 1 1 calc R
C39 C 0.1832(5) 0.46731(19) 0.4089(3) 0.0486(13) Uani 1 1 d .
H39 H 0.1065 0.4871 0.3795 0.058 Uiso 1 1 calc R
C40 C 0.2388(5) 0.41771(17) 0.3785(3) 0.0353(10) Uani 1 1 d .
H40 H 0.1983 0.4032 0.3284 0.042 Uiso 1 1 calc R

loop_
_atom_site_aniso_label
_atom_site_aniso_U_11
_atom_site_aniso_U_22
_atom_site_aniso_U_33
_atom_site_aniso_U_23
_atom_site_aniso_U_13
_atom_site_aniso_U_12
Lu1 0.02116(8) 0.01396(6) 0.01806(7) 0.00017(6) 0.00353(5) 0.00045(7)
N1 0.0266(17) 0.0151(13) 0.0191(13) -0.0004(11) 0.0059(12) 0.0040(12)
N2 0.0226(16) 0.0197(15) 0.0247(14) 0.0008(12) 0.0063(12) 0.0048(12)
N3 0.0261(18) 0.0226(15) 0.0210(15) -0.0005(12) 0.0016(13) 0.0007(13)
O1 0.0294(15) 0.0160(12) 0.0214(12) 0.0046(9) 0.0003(10) -0.0005(10)
P1 0.0237(5) 0.0148(4) 0.0199(4) 0.0002(3) 0.0019(4) 0.0002(3)
C1 0.046(3) 0.030(2) 0.0243(19) 0.0073(16) 0.0124(18) 0.0090(19)
C2 0.030(2) 0.0191(17) 0.0190(16) 0.0015(13) 0.0046(15) 0.0012(15)
C3 0.032(2) 0.0228(17) 0.0194(16) 0.0001(14) 0.0070(15) 0.0022(15)
C4 0.0239(19) 0.0161(15) 0.0281(17) -0.0068(15) 0.0071(14) -0.0012(15)
C5 0.027(2) 0.035(2) 0.032(2) -0.0057(17) 0.0108(17) 0.0049(17)
C6 0.024(2) 0.0265(19) 0.0284(19) 0.0015(15) 0.0007(16) 0.0048(16)
C7 0.0255(19) 0.0234(17) 0.0278(17) 0.0018(16) -0.0032(15) 0.0014(17)
C8 0.033(2) 0.046(3) 0.0225(17) 0.0095(17) 0.0036(16) -0.0021(19)
C9 0.032(2) 0.029(2) 0.032(2) -0.0065(16) -0.0029(18) -0.0006(17)
C10 0.0257(19) 0.0150(15) 0.0177(15) 0.0010(12) 0.0066(14) 0.0052(14)
C11 0.029(2) 0.0209(17) 0.0225(17) 0.0004(14) 0.0067(16) 0.0043(15)
C12 0.033(2) 0.0185(16) 0.032(2) -0.0044(15) 0.0068(17) -0.0030(16)
C13 0.035(2) 0.0177(17) 0.031(2) -0.0041(15) 0.0064(17) 0.0061(16)
C14 0.0207(19) 0.0234(18) 0.0295(19) 0.0036(15) 0.0067(15) 0.0075(15)
C15 0.024(2) 0.0196(17) 0.0228(17) 0.0024(13) 0.0044(15) -0.0004(14)
C16 0.029(2) 0.0203(18) 0.041(2) -0.0013(16) 0.0046(18) 0.0004(16)
C17 0.059(4) 0.065(3) 0.036(2) -0.013(2) 0.008(2) -0.032(3)
C18 0.023(2) 0.037(2) 0.039(2) 0.0055(18) 0.0057(18) -0.0002(17)
C19 0.022(2) 0.0237(19) 0.038(2) -0.0010(16) 0.0040(17) 0.0032(15)
C20 0.033(2) 0.029(2) 0.040(2) 0.0030(18) 0.0002(19) -0.0006(18)
C21 0.029(2) 0.053(3) 0.039(2) 0.006(2) 0.0096(19) 0.000(2)
C22 0.027(2) 0.0258(18) 0.0233(17) 0.0050(14) 0.0056(15) 0.0074(16)
C23 0.029(2) 0.029(2) 0.035(2) 0.0010(16) 0.0088(18) -0.0028(17)
C24 0.043(3) 0.028(2) 0.036(2) -0.0086(17) 0.012(2) 0.0034(19)
C25 0.036(2) 0.040(2) 0.032(2) 0.0014(18) 0.0159(18) 0.007(2)
C26 0.028(2) 0.033(2) 0.040(2) 0.0054(17) 0.0084(18) -0.0002(17)
C27 0.036(2) 0.0244(18) 0.0299(19) 0.0000(17) 0.0050(16) 0.0023(19)
C28 0.030(2) 0.0203(17) 0.0232(18) 0.0039(14) -0.0001(16) 0.0007(15)
C29 0.025(2) 0.0131(16) 0.0284(18) -0.0029(13) 0.0055(15) 0.0024(14)
C30 0.026(2) 0.029(2) 0.0269(19) -0.0038(15) 0.0038(16) 0.0036(16)
C31 0.027(2) 0.030(2) 0.039(2) -0.0126(17) 0.0059(18) 0.0000(17)
C32 0.025(2) 0.029(2) 0.048(2) -0.0046(18) 0.0116(19) -0.0025(16)
C33 0.036(3) 0.034(2) 0.038(2) 0.0041(18) 0.015(2) -0.0016(18)
C34 0.025(2) 0.0232(18) 0.0304(19) 0.0011(15) 0.0037(16) 0.0012(15)
C35 0.026(2) 0.0178(16) 0.0247(17) 0.0009(13) 0.0080(15) -0.0032(14)
C36 0.036(2) 0.028(2) 0.0263(19) -0.0033(16) 0.0018(17) -0.0023(17)
C37 0.050(3) 0.032(2) 0.032(2) -0.0121(18) 0.011(2) -0.005(2)
C38 0.040(3) 0.031(2) 0.057(3) -0.017(2) 0.014(2) 0.002(2)
C39 0.036(3) 0.036(2) 0.071(3) -0.020(2) -0.006(2) 0.012(2)
C40 0.038(3) 0.025(2) 0.041(2) -0.0102(17) -0.001(2) 0.0049(18)

loop_
_atom_type_symbol
_atom_type_description
_atom_type_scat_dispersion_real
_atom_type_scat_dispersion_imag
_atom_type_scat_source
C C 0.0033 0.0016 'International Tables Vol C Tables 4.2.6.8 and 6.1.1.4'
H H 0.0000 0.0000 'International Tables Vol C Tables 4.2.6.8 and 6.1.1.4'
N N 0.0061 0.0033 'International Tables Vol C Tables 4.2.6.8 and 6.1.1.4'
O O 0.0106 0.0060 'International Tables Vol C Tables 4.2.6.8 and 6.1.1.4'
Lu Lu -0.4720 5.8584 'International Tables Vol C Tables 4.2.6.8 and 6.1.1.4'
P P 0.1023 0.0942 'International Tables Vol C Tables 4.2.6.8 and 6.1.1.4'

loop_
_geom_angle_atom_site_label_1
_geom_angle_atom_site_label_2
_geom_angle_atom_site_label_3
_geom_angle
O1 Lu1 N2 97.47(9)
O1 Lu1 N1 154.67(9)
N2 Lu1 N1 79.34(10)
O1 Lu1 C22 100.24(11)
N2 Lu1 C22 144.75(12)
N1 Lu1 C22 96.23(11)
O1 Lu1 N3 77.55(9)
N2 Lu1 N3 70.23(10)
N1 Lu1 N3 123.47(10)
C22 Lu1 N3 84.16(11)
O1 Lu1 C28 65.76(9)
N2 Lu1 C28 100.83(12)
N1 Lu1 C28 89.97(10)
C22 Lu1 C28 114.20(13)
N3 Lu1 C28 140.96(11)
O1 Lu1 P1 30.56(6)
N2 Lu1 P1 101.30(7)
N1 Lu1 P1 124.91(7)
C22 Lu1 P1 109.43(10)
N3 Lu1 P1 107.39(7)
C28 Lu1 P1 35.21(8)
C2 N1 C10 116.2(3)
C2 N1 Lu1 118.2(2)
C10 N1 Lu1 125.3(2)
C4 N2 C6 118.6(3)
C4 N2 Lu1 119.8(2)
C6 N2 Lu1 120.3(2)
C9 N3 C8 108.8(3)
C9 N3 C7 110.7(3)
C8 N3 C7 108.4(3)
C9 N3 Lu1 109.1(2)
C8 N3 Lu1 115.3(2)
C7 N3 Lu1 104.6(2)
P1 O1 Lu1 100.10(11)
O1 P1 C28 108.24(15)
O1 P1 C35 106.90(16)
C28 P1 C35 116.44(17)
O1 P1 C29 108.85(15)
C28 P1 C29 112.41(18)
C35 P1 C29 103.67(16)
O1 P1 Lu1 49.34(9)
C28 P1 Lu1 58.91(12)
C35 P1 Lu1 129.23(12)
C29 P1 Lu1 125.47(11)
C2 C1 H1A 109.5
C2 C1 H1B 109.5
H1A C1 H1B 109.5
C2 C1 H1C 109.5
H1A C1 H1C 109.5
H1B C1 H1C 109.5
N1 C2 C3 124.3(3)
N1 C2 C1 120.9(3)
C3 C2 C1 114.8(3)
C2 C3 C4 128.6(3)
C2 C3 H3 115.7
C4 C3 H3 115.7
N2 C4 C3 123.1(3)
N2 C4 C5 121.1(3)
C3 C4 C5 115.8(3)
C4 C5 H5A 109.5
C4 C5 H5B 109.5
H5A C5 H5B 109.5
C4 C5 H5C 109.5
H5A C5 H5C 109.5
H5B C5 H5C 109.5
N2 C6 C7 109.3(3)
N2 C6 H6A 109.8
C7 C6 H6A 109.8
N2 C6 H6B 109.8
C7 C6 H6B 109.8
H6A C6 H6B 108.3
N3 C7 C6 112.0(3)
N3 C7 H7A 109.2
C6 C7 H7A 109.2
N3 C7 H7B 109.2
C6 C7 H7B 109.2
H7A C7 H7B 107.9
N3 C8 H8A 109.5
N3 C8 H8B 109.5
H8A C8 H8B 109.5
N3 C8 H8C 109.5
H8A C8 H8C 109.5
H8B C8 H8C 109.5
N3 C9 H9A 109.5
N3 C9 H9B 109.5
H9A C9 H9B 109.5
N3 C9 H9C 109.5
H9A C9 H9C 109.5
H9B C9 H9C 109.5
C11 C10 C15 120.2(3)
C11 C10 N1 118.5(3)
C15 C10 N1 121.2(3)
C12 C11 C10 118.8(4)
C12 C11 C19 118.5(3)
C10 C11 C19 122.7(3)
C13 C12 C11 121.4(4)
C13 C12 H12 119.3
C11 C12 H12 119.3
C12 C13 C14 119.6(3)
C12 C13 H13 120.2
C14 C13 H13 120.2
C13 C14 C15 121.5(4)
C13 C14 H14 119.3
C15 C14 H14 119.3
C14 C15 C10 118.4(3)
C14 C15 C16 118.3(3)
C10 C15 C16 123.3(3)
C15 C16 C18 113.1(3)
C15 C16 C17 110.9(3)
C18 C16 C17 109.9(4)
C15 C16 H16 107.6
C18 C16 H16 107.6
C17 C16 H16 107.6
C16 C17 H17A 109.5
C16 C17 H17B 109.5
H17A C17 H17B 109.5
C16 C17 H17C 109.5
H17A C17 H17C 109.5
H17B C17 H17C 109.5
C16 C18 H18A 109.5
C16 C18 H18B 109.5
H18A C18 H18B 109.5
C16 C18 H18C 109.5
H18A C18 H18C 109.5
H18B C18 H18C 109.5
C11 C19 C20 110.8(3)
C11 C19 C21 111.5(3)
C20 C19 C21 110.3(3)
C11 C19 H19 108.0
C20 C19 H19 108.0
C21 C19 H19 108.0
C19 C20 H20A 109.5
C19 C20 H20B 109.5
H20A C20 H20B 109.5
C19 C20 H20C 109.5
H20A C20 H20C 109.5
H20B C20 H20C 109.5
C19 C21 H21A 109.5
C19 C21 H21B 109.5
H21A C21 H21B 109.5
C19 C21 H21C 109.5
H21A C21 H21C 109.5
H21B C21 H21C 109.5
C23 C22 C27 113.4(3)
C23 C22 Lu1 134.9(3)
C27 C22 Lu1 111.6(3)
C24 C23 C22 124.0(4)
C24 C23 H23 118.0
C22 C23 H23 118.0
C23 C24 C25 120.1(4)
C23 C24 H24 119.9
C25 C24 H24 119.9
C26 C25 C24 118.5(4)
C26 C25 H25 120.7
C24 C25 H25 120.7
C25 C26 C27 120.5(4)
C25 C26 H26 119.8
C27 C26 H26 119.8
C26 C27 C22 123.5(4)
C26 C27 H27 118.2
C22 C27 H27 118.2
P1 C28 Lu1 85.88(14)
P1 C28 H28A 114.3
Lu1 C28 H28A 114.3
P1 C28 H28B 114.3
Lu1 C28 H28B 114.3
H28A C28 H28B 111.5
C34 C29 C30 118.5(4)
C34 C29 P1 119.4(3)
C30 C29 P1 121.9(3)
C31 C30 C29 120.7(4)
C31 C30 H30 119.7
C29 C30 H30 119.7
C30 C31 C32 120.3(4)
C30 C31 H31 119.9
C32 C31 H31 119.9
C31 C32 C33 120.2(4)
C31 C32 H32 119.9
C33 C32 H32 119.9
C32 C33 C34 119.9(4)
C32 C33 H33 120.0
C34 C33 H33 120.0
C33 C34 C29 120.4(4)
C33 C34 H34 119.8
C29 C34 H34 119.8
C36 C35 C40 118.5(3)
C36 C35 P1 122.2(3)
C40 C35 P1 119.2(3)
C35 C36 C37 120.5(4)
C35 C36 H36 119.8
C37 C36 H36 119.8
C38 C37 C36 120.1(4)
C38 C37 H37 119.9
C36 C37 H37 119.9
C37 C38 C39 120.6(4)
C37 C38 H38 119.7
C39 C38 H38 119.7
C38 C39 C40 119.2(4)
C38 C39 H39 120.4
C40 C39 H39 120.4
C39 C40 C35 121.1(4)
C39 C40 H40 119.5
C35 C40 H40 119.5

loop_
_geom_bond_atom_site_label_1
_geom_bond_atom_site_label_2
_geom_bond_distance
Lu1 O1 2.291(2)
Lu1 N2 2.301(3)
Lu1 N1 2.323(3)
Lu1 C22 2.390(4)
Lu1 N3 2.478(3)
Lu1 C28 2.553(4)
Lu1 P1 2.9733(9)
N1 C2 1.336(4)
N1 C10 1.444(4)
N2 C4 1.326(4)
N2 C6 1.469(5)
N3 C9 1.471(5)
N3 C8 1.479(5)
N3 C7 1.481(5)
O1 P1 1.536(3)
P1 C28 1.719(3)
P1 C35 1.807(4)
P1 C29 1.809(4)
C1 C2 1.513(5)
C1 H1A 0.9800
C1 H1B 0.9800
C1 H1C 0.9800
C2 C3 1.399(5)
C3 C4 1.409(5)
C3 H3 0.9500
C4 C5 1.516(5)
C5 H5A 0.9800
C5 H5B 0.9800
C5 H5C 0.9800
C6 C7 1.520(5)
C6 H6A 0.9900
C6 H6B 0.9900
C7 H7A 0.9900
C7 H7B 0.9900
C8 H8A 0.9800
C8 H8B 0.9800
C8 H8C 0.9800
C9 H9A 0.9800
C9 H9B 0.9800
C9 H9C 0.9800
C10 C11 1.404(5)
C10 C15 1.410(5)
C11 C12 1.393(5)
C11 C19 1.516(5)
C12 C13 1.374(5)
C12 H12 0.9500
C13 C14 1.379(5)
C13 H13 0.9500
C14 C15 1.396(5)
C14 H14 0.9500
C15 C16 1.521(5)
C16 C18 1.525(5)
C16 C17 1.532(6)
C16 H16 1.0000
C17 H17A 0.9800
C17 H17B 0.9800
C17 H17C 0.9800
C18 H18A 0.9800
C18 H18B 0.9800
C18 H18C 0.9800
C19 C20 1.534(5)
C19 C21 1.537(5)
C19 H19 1.0000
C20 H20A 0.9800
C20 H20B 0.9800
C20 H20C 0.9800
C21 H21A 0.9800
C21 H21B 0.9800
C21 H21C 0.9800
C22 C23 1.402(5)
C22 C27 1.419(5)
C23 C24 1.386(5)
C23 H23 0.9500
C24 C25 1.389(6)
C24 H24 0.9500
C25 C26 1.377(5)
C25 H25 0.9500
C26 C27 1.385(6)
C26 H26 0.9500
C27 H27 0.9500
C28 H28A 0.9900
C28 H28B 0.9900
C29 C34 1.397(5)
C29 C30 1.399(5)
C30 C31 1.372(6)
C30 H30 0.9500
C31 C32 1.376(6)
C31 H31 0.9500
C32 C33 1.382(6)
C32 H32 0.9500
C33 C34 1.383(5)
C33 H33 0.9500
C34 H34 0.9500
C35 C36 1.385(5)
C35 C40 1.389(6)
C36 C37 1.393(5)
C36 H36 0.9500
C37 C38 1.363(6)
C37 H37 0.9500
C38 C39 1.381(6)
C38 H38 0.9500
C39 C40 1.388(5)
C39 H39 0.9500
C40 H40 0.9500

loop_
_geom_torsion_atom_site_label_1
_geom_torsion_atom_site_label_2
_geom_torsion_atom_site_label_3
_geom_torsion_atom_site_label_4
_geom_torsion
O1 Lu1 N1 C2 39.2(4)
N2 Lu1 N1 C2 -45.7(3)
C22 Lu1 N1 C2 169.7(3)
N3 Lu1 N1 C2 -103.2(3)
C28 Lu1 N1 C2 55.4(3)
P1 Lu1 N1 C2 50.7(3)
O1 Lu1 N1 C10 -134.0(3)
N2 Lu1 N1 C10 141.1(3)
C22 Lu1 N1 C10 -3.5(3)
N3 Lu1 N1 C10 83.6(3)
C28 Lu1 N1 C10 -117.9(3)
P1 Lu1 N1 C10 -122.5(3)
O1 Lu1 N2 C4 -108.4(3)
N1 Lu1 N2 C4 46.2(2)
C22 Lu1 N2 C4 131.9(3)
N3 Lu1 N2 C4 177.8(3)
C28 Lu1 N2 C4 -41.7(3)
P1 Lu1 N2 C4 -77.6(2)
O1 Lu1 N2 C6 59.0(3)
N1 Lu1 N2 C6 -146.5(3)
C22 Lu1 N2 C6 -60.8(3)
N3 Lu1 N2 C6 -14.9(2)
C28 Lu1 N2 C6 125.6(3)
P1 Lu1 N2 C6 89.7(2)
O1 Lu1 N3 C9 173.6(2)
N2 Lu1 N3 C9 -83.6(2)
N1 Lu1 N3 C9 -21.9(3)
C22 Lu1 N3 C9 71.8(2)
C28 Lu1 N3 C9 -166.4(2)
P1 Lu1 N3 C9 -179.7(2)
O1 Lu1 N3 C8 51.0(2)
N2 Lu1 N3 C8 153.7(3)
N1 Lu1 N3 C8 -144.5(2)
C22 Lu1 N3 C8 -50.9(3)
C28 Lu1 N3 C8 71.0(3)
P1 Lu1 N3 C8 57.7(3)
O1 Lu1 N3 C7 -67.9(2)
N2 Lu1 N3 C7 34.8(2)
N1 Lu1 N3 C7 96.6(2)
C22 Lu1 N3 C7 -169.8(2)
C28 Lu1 N3 C7 -47.9(3)
P1 Lu1 N3 C7 -61.2(2)
N2 Lu1 O1 P1 99.58(14)
N1 Lu1 O1 P1 18.7(3)
C22 Lu1 O1 P1 -111.03(14)
N3 Lu1 O1 P1 167.35(15)
C28 Lu1 O1 P1 1.02(13)
Lu1 O1 P1 C28 -1.45(19)
Lu1 O1 P1 C35 -127.61(14)
Lu1 O1 P1 C29 121.00(13)
N2 Lu1 P1 O1 -85.56(15)
N1 Lu1 P1 O1 -170.36(16)
C22 Lu1 P1 O1 76.90(16)
N3 Lu1 P1 O1 -12.95(15)
C28 Lu1 P1 O1 -178.4(2)
O1 Lu1 P1 C28 178.4(2)
N2 Lu1 P1 C28 92.83(17)
N1 Lu1 P1 C28 8.03(18)
C22 Lu1 P1 C28 -104.71(18)
N3 Lu1 P1 C28 165.44(17)
O1 Lu1 P1 C35 78.1(2)
N2 Lu1 P1 C35 -7.47(17)
N1 Lu1 P1 C35 -92.27(17)
C22 Lu1 P1 C35 154.99(17)
N3 Lu1 P1 C35 65.13(17)
C28 Lu1 P1 C35 -100.3(2)
O1 Lu1 P1 C29 -84.89(19)
N2 Lu1 P1 C29 -170.45(16)
N1 Lu1 P1 C29 104.75(17)
C22 Lu1 P1 C29 -7.99(17)
N3 Lu1 P1 C29 -97.84(16)
C28 Lu1 P1 C29 96.7(2)
C10 N1 C2 C3 -160.2(4)
Lu1 N1 C2 C3 26.0(5)
C10 N1 C2 C1 17.8(5)
Lu1 N1 C2 C1 -156.1(3)
N1 C2 C3 C4 18.5(6)
C1 C2 C3 C4 -159.5(4)
C6 N2 C4 C3 166.5(3)
Lu1 N2 C4 C3 -25.9(4)
C6 N2 C4 C5 -11.6(5)
Lu1 N2 C4 C5 155.9(3)
C2 C3 C4 N2 -19.0(6)
C2 C3 C4 C5 159.2(4)
C4 N2 C6 C7 159.3(3)
Lu1 N2 C6 C7 -8.2(4)
C9 N3 C7 C6 63.9(4)
C8 N3 C7 C6 -176.9(3)
Lu1 N3 C7 C6 -53.5(3)
N2 C6 C7 N3 42.9(4)
C2 N1 C10 C11 77.1(4)
Lu1 N1 C10 C11 -109.5(3)
C2 N1 C10 C15 -102.9(4)
Lu1 N1 C10 C15 70.4(4)
C15 C10 C11 C12 3.0(5)
N1 C10 C11 C12 -177.1(3)
C15 C10 C11 C19 -177.2(3)
N1 C10 C11 C19 2.8(5)
C10 C11 C12 C13 -0.7(5)
C19 C11 C12 C13 179.4(3)
C11 C12 C13 C14 -1.6(6)
C12 C13 C14 C15 1.9(6)
C13 C14 C15 C10 0.3(5)
C13 C14 C15 C16 178.0(3)
C11 C10 C15 C14 -2.7(5)
N1 C10 C15 C14 177.3(3)
C11 C10 C15 C16 179.7(3)
N1 C10 C15 C16 -0.3(5)
C14 C15 C16 C18 48.5(5)
C10 C15 C16 C18 -134.0(4)
C14 C15 C16 C17 -75.5(5)
C10 C15 C16 C17 102.0(4)
C12 C11 C19 C20 -63.4(4)
C10 C11 C19 C20 116.7(4)
C12 C11 C19 C21 59.9(4)
C10 C11 C19 C21 -120.0(4)
O1 Lu1 C22 C23 -159.2(4)
N2 Lu1 C22 C23 -40.2(5)
N1 Lu1 C22 C23 40.1(4)
N3 Lu1 C22 C23 -83.0(4)
C28 Lu1 C22 C23 132.9(4)
P1 Lu1 C22 C23 170.6(4)
O1 Lu1 C22 C27 25.3(3)
N2 Lu1 C22 C27 144.3(2)
N1 Lu1 C22 C27 -135.4(3)
N3 Lu1 C22 C27 101.5(3)
C28 Lu1 C22 C27 -42.6(3)
P1 Lu1 C22 C27 -4.9(3)
C27 C22 C23 C24 -0.8(6)
Lu1 C22 C23 C24 -176.3(3)
C22 C23 C24 C25 1.3(7)
C23 C24 C25 C26 -1.2(6)
C24 C25 C26 C27 0.7(6)
C25 C26 C27 C22 -0.2(6)
C23 C22 C27 C26 0.3(6)
Lu1 C22 C27 C26 176.9(3)
O1 P1 C28 Lu1 1.29(17)
C35 P1 C28 Lu1 121.66(16)
C29 P1 C28 Lu1 -118.96(14)
O1 Lu1 C28 P1 -0.90(12)
N2 Lu1 C28 P1 -94.28(15)
N1 Lu1 C28 P1 -173.42(15)
C22 Lu1 C28 P1 89.76(16)
N3 Lu1 C28 P1 -22.4(3)
O1 P1 C29 C34 14.5(3)
C28 P1 C29 C34 134.4(3)
C35 P1 C29 C34 -99.0(3)
Lu1 P1 C29 C34 67.5(3)
O1 P1 C29 C30 -170.1(3)
C28 P1 C29 C30 -50.2(3)
C35 P1 C29 C30 76.4(3)
Lu1 P1 C29 C30 -117.1(3)
C34 C29 C30 C31 1.4(5)
P1 C29 C30 C31 -174.0(3)
C29 C30 C31 C32 0.4(6)
C30 C31 C32 C33 -2.0(6)
C31 C32 C33 C34 1.8(6)
C32 C33 C34 C29 0.0(6)
C30 C29 C34 C33 -1.6(5)
P1 C29 C34 C33 174.0(3)
O1 P1 C35 C36 177.5(3)
C28 P1 C35 C36 56.4(4)
C29 P1 C35 C36 -67.6(3)
Lu1 P1 C35 C36 126.6(3)
O1 P1 C35 C40 -7.1(4)
C28 P1 C35 C40 -128.2(3)
C29 P1 C35 C40 107.8(3)
Lu1 P1 C35 C40 -58.0(4)
C40 C35 C36 C37 0.0(6)
P1 C35 C36 C37 175.4(3)
C35 C36 C37 C38 0.4(6)
C36 C37 C38 C39 -1.2(7)
C37 C38 C39 C40 1.6(7)
C38 C39 C40 C35 -1.2(7)
C36 C35 C40 C39 0.4(6)
P1 C35 C40 C39 -175.1(4)
